data_7133266
loop_
_publ_author_name
'Pearce, Kyle G.'
'Neale, Samuel E.'
'McMullin, Claire L.'
'Mahon, Mary F.'
'Hill, Michael S.'

_publ_section_title
;
 Pathway to a molecular calcium methyl.
;
_journal_issue 61
_journal_name_full 'Chemical communications (Cambridge, England)'
_journal_page_first 7882
_journal_page_last 7885
_journal_paper_doi 10.1039/d4cc02930e
_journal_volume 60
_journal_year 2024
_chemical_formula_moiety 'C60 H88 Ca2 N4, 2(C6 H14)'
_chemical_formula_sum 'C72 H116 Ca2 N4'
_chemical_formula_weight 1117.84
_space_group_crystal_system monoclinic
_space_group_IT_number 14
_space_group_name_Hall '-P 2yn'
_space_group_name_H-M_alt 'P 1 21/n 1'
_atom_sites_solution_hydrogens mixed
_atom_sites_solution_primary dual
_audit_creation_date 2024-03-20
_audit_creation_method
;
Olex2 1.5
(compiled 2024.02.16 svn.r378c4104 for OlexSys, GUI svn.r6928)
;
_audit_update_record
;
2024-06-03 deposited with the CCDC.	2024-07-02 downloaded from the CCDC.
;
_cell_angle_alpha 90
_cell_angle_beta 108.430(3)
_cell_angle_gamma 90
_cell_formula_units_Z 2
_cell_length_a 13.5951(4)
_cell_length_b 19.1092(4)
_cell_length_c 14.1535(4)
_cell_measurement_reflns_used 7345
_cell_measurement_temperature 149.9(7)
_cell_measurement_theta_max 29.6270
_cell_measurement_theta_min 3.2880
_cell_volume 3488.37(17)
_computing_cell_refinement 'CrysAlisPro 1.171.39.46 (Rigaku OD, 2018)'
_computing_data_collection 'CrysAlisPro 1.171.39.46 (Rigaku OD, 2018)'
_computing_data_reduction 'CrysAlisPro 1.171.39.46 (Rigaku OD, 2018)'
_computing_molecular_graphics 'Olex2 1.5 (Dolomanov et al., 2009)'
_computing_publication_material 'Olex2 1.5 (Dolomanov et al., 2009)'
_computing_structure_refinement 'SHELXL 2019/3 (Sheldrick, 2015)'
_computing_structure_solution 'SHELXT 2018/2 (Sheldrick, 2018)'
_diffrn_ambient_environment N~2~
_diffrn_ambient_temperature 149.9(7)
_diffrn_detector 'CCD plate'
_diffrn_detector_area_resol_mean 16.1468
_diffrn_detector_type EosS2
_diffrn_measured_fraction_theta_full 0.998
_diffrn_measured_fraction_theta_max 0.884
_diffrn_measurement_device 'four-circle diffractometer'
_diffrn_measurement_device_type 'New Xcalibur, EosS2'
_diffrn_measurement_method '\w scans'
_diffrn_radiation_monochromator graphite
_diffrn_radiation_probe x-ray
_diffrn_radiation_type 'Mo K\a'
_diffrn_radiation_wavelength 0.71073
_diffrn_reflns_av_R_equivalents 0.0309
_diffrn_reflns_av_unetI/netI 0.0376
_diffrn_reflns_Laue_measured_fraction_full 0.998
_diffrn_reflns_Laue_measured_fraction_max 0.884
_diffrn_reflns_limit_h_max 18
_diffrn_reflns_limit_h_min -18
_diffrn_reflns_limit_k_max 27
_diffrn_reflns_limit_k_min -25
_diffrn_reflns_limit_l_max 20
_diffrn_reflns_limit_l_min -13
_diffrn_reflns_number 34856
_diffrn_reflns_point_group_measured_fraction_full 0.998
_diffrn_reflns_point_group_measured_fraction_max 0.884
_diffrn_reflns_theta_full 25.242
_diffrn_reflns_theta_max 30.387
_diffrn_reflns_theta_min 3.034
_diffrn_source 'fine-focus sealed X-ray tube'
_diffrn_source_type 'Enhance (Mo) X-ray Source'
_exptl_absorpt_coefficient_mu 0.204
_exptl_absorpt_correction_T_max 1.00000
_exptl_absorpt_correction_T_min 0.86744
_exptl_absorpt_correction_type multi-scan
_exptl_absorpt_process_details
;
CrysAlisPro 1.171.39.46 (Rigaku Oxford Diffraction, 2018)
Empirical absorption correction using spherical harmonics,
 implemented in SCALE3 ABSPACK scaling algorithm.
;
_exptl_crystal_colour colourless
_exptl_crystal_colour_primary colourless
_exptl_crystal_density_diffrn 1.064
_exptl_crystal_description block
_exptl_crystal_F_000 1232
_exptl_crystal_size_max 0.405
_exptl_crystal_size_mid 0.319
_exptl_crystal_size_min 0.188
_refine_diff_density_max 0.905
_refine_diff_density_min -0.392
_refine_diff_density_rms 0.056
_refine_ls_extinction_method none
_refine_ls_goodness_of_fit_ref 1.030
_refine_ls_hydrogen_treatment mixed
_refine_ls_matrix_type full
_refine_ls_number_parameters 376
_refine_ls_number_reflns 9311
_refine_ls_number_restraints 4
_refine_ls_restrained_S_all 1.030
_refine_ls_R_factor_all 0.0939
_refine_ls_R_factor_gt 0.0625
_refine_ls_shift/su_max 0.001
_refine_ls_shift/su_mean 0.000
_refine_ls_structure_factor_coef Fsqd
_refine_ls_weighting_details 'w=1/[\s^2^(Fo^2^)+(0.0869P)^2^+1.5942P] where P=(Fo^2^+2Fc^2^)/3'
_refine_ls_weighting_scheme calc
_refine_ls_wR_factor_gt 0.1626
_refine_ls_wR_factor_ref 0.1844
_reflns_Friedel_coverage 0.000
_reflns_number_gt 6486
_reflns_number_total 9311
_reflns_threshold_expression 'I > 2\s(I)'
_cod_data_source_file d4cc02930e2.cif
_cod_data_source_block e24msh09
_cod_depositor_comments 'Adding full bibliography for 7133265--7133266.cif.'
_cod_database_code 7133266
_shelx_shelxl_version_number 2019/3
_shelx_space_group_comment
;
The symmetry employed for this shelxl refinement is uniquely defined
by the following loop, which should always be used as a source of
symmetry information in preference to the above space-group names.
They are only intended as comments.
;
_olex2_refinement_description
;
1. Fixed Uiso
 At 1.2 times of:
  All C(H) groups, All C(H,H) groups
 At 1.5 times of:
  All C(H,H,H) groups
2. Restrained distances
 C30-H30C = C30-H30B = C30-H30A
 0.98 with sigma of 0.005
3. Uiso/Uaniso restraints and constraints
H30A \\sim H30B: within 2A with sigma of 0.04 and sigma for terminal atoms of
0.08 within 2A
4. Rigid body (RIGU) restrains
 C30
 with sigma for 1-2 distances of 0.004 and sigma for 1-3 distances of 0.004
5.a Ternary CH refined with riding coordinates:
 C15(H15), C24(H24), C27(H27), C12(H12)
5.b Secondary CH2 refined with riding coordinates:
 C34(H34A,H34B), C33(H33A,H33B), C35(H35A,H35B), C32(H32A,H32B)
5.c Aromatic/amide H refined with riding coordinates:
 C2(H2), C10(H10), C8(H8), C20(H20), C22(H22), C9(H9), C21(H21)
5.d Idealised Me refined as rotating group:
 C5(H5A,H5B,H5C), C4(H4A,H4B,H4C), C16(H16A,H16B,H16C), C13(H13A,H13B,H13C),
 C25(H25A,H25B,H25C), C14(H14A,H14B,H14C), C29(H29A,H29B,H29C), C26(H26A,H26B,
 H26C), C17(H17A,H17B,H17C), C28(H28A,H28B,H28C), C36(H36A,H36B,H36C), C31(H31A,
 H31B,H31C)
;
_olex2_submission_special_instructions 'No special instructions were received'

loop_
_space_group_symop_operation_xyz
'x, y, z'
'-x+1/2, y+1/2, -z+1/2'
'-x, -y, -z'
'x-1/2, -y-1/2, z-1/2'

loop_
_atom_site_label
_atom_site_type_symbol
_atom_site_fract_x
_atom_site_fract_y
_atom_site_fract_z
_atom_site_U_iso_or_equiv
_atom_site_adp_type
_atom_site_occupancy
_atom_site_site_symmetry_order
_atom_site_calc_flag
_atom_site_refinement_flags_posn
_atom_site_refinement_flags_adp
_atom_site_refinement_flags_occupancy
_atom_site_disorder_assembly
_atom_site_disorder_group
Ca1 Ca 0.59877(3) 0.49652(2) 0.95216(3) 0.03589(13) Uani 1 1 d . . . . .
N1 N 0.70518(11) 0.57172(8) 0.89872(10) 0.0251(3) Uani 1 1 d . . . . .
N2 N 0.70495(11) 0.41294(8) 0.91368(10) 0.0256(3) Uani 1 1 d . . . . .
C1 C 0.79812(13) 0.55706(9) 0.89209(12) 0.0262(4) Uani 1 1 d . . . . .
C3 C 0.79793(13) 0.42380(9) 0.90442(12) 0.0254(3) Uani 1 1 d . . . . .
C2 C 0.84191(14) 0.49002(9) 0.90197(13) 0.0282(4) Uani 1 1 d . . . . .
H2 H 0.913523 0.489207 0.908057 0.034 Uiso 1 1 calc R U . . .
C6 C 0.66392(13) 0.64080(9) 0.87580(13) 0.0268(4) Uani 1 1 d . . . . .
C18 C 0.66414(13) 0.34328(9) 0.90227(13) 0.0279(4) Uani 1 1 d . . . . .
C11 C 0.66487(14) 0.68681(10) 0.95419(14) 0.0298(4) Uani 1 1 d . . . . .
C23 C 0.66516(14) 0.30462(10) 0.98728(14) 0.0332(4) Uani 1 1 d . . . . .
C7 C 0.61620(14) 0.66141(10) 0.77634(14) 0.0314(4) Uani 1 1 d . . . . .
C15 C 0.71758(15) 0.66733(11) 1.06263(14) 0.0342(4) Uani 1 1 d . . . . .
H15 H 0.725970 0.615310 1.066347 0.041 Uiso 1 1 calc R U . . .
C19 C 0.61752(14) 0.31548(10) 0.80623(14) 0.0318(4) Uani 1 1 d . . . . .
C5 C 0.86244(15) 0.36232(10) 0.89021(16) 0.0368(4) Uani 1 1 d . . . . .
H5A H 0.850886 0.322144 0.928419 0.055 Uiso 1 1 calc R U . . .
H5B H 0.936017 0.375105 0.913609 0.055 Uiso 1 1 calc R U . . .
H5C H 0.842097 0.350011 0.819425 0.055 Uiso 1 1 calc R U . . .
C24 C 0.61094(17) 0.35752(11) 0.71319(14) 0.0380(5) Uani 1 1 d . . . . .
H24 H 0.662228 0.396661 0.732676 0.046 Uiso 1 1 calc R U . . .
C27 C 0.71577(16) 0.33403(12) 1.09168(15) 0.0395(5) Uani 1 1 d . . . . .
H27 H 0.717815 0.386119 1.085734 0.047 Uiso 1 1 calc R U . . .
C4 C 0.86373(15) 0.61431(11) 0.86856(16) 0.0375(4) Uani 1 1 d . . . . .
H4A H 0.844226 0.620489 0.796235 0.056 Uiso 1 1 calc R U . . .
H4B H 0.937097 0.601306 0.894804 0.056 Uiso 1 1 calc R U . . .
H4C H 0.852331 0.658189 0.899391 0.056 Uiso 1 1 calc R U . . .
C10 C 0.62022(16) 0.75261(10) 0.93081(16) 0.0378(4) Uani 1 1 d . . . . .
H10 H 0.621186 0.784049 0.983098 0.045 Uiso 1 1 calc R U . . .
C8 C 0.57211(16) 0.72761(11) 0.75734(16) 0.0378(4) Uani 1 1 d . . . . .
H8 H 0.539495 0.741749 0.690365 0.045 Uiso 1 1 calc R U . . .
C20 C 0.57504(16) 0.24883(11) 0.79779(17) 0.0402(5) Uani 1 1 d . . . . .
H20 H 0.543588 0.229412 0.733496 0.048 Uiso 1 1 calc R U . . .
C12 C 0.61004(17) 0.61349(11) 0.68913(14) 0.0396(5) Uani 1 1 d . . . . .
H12 H 0.654757 0.571693 0.714845 0.048 Uiso 1 1 calc R U . . .
C22 C 0.62207(16) 0.23819(11) 0.97462(18) 0.0427(5) Uani 1 1 d . . . . .
H22 H 0.623275 0.211506 1.031610 0.051 Uiso 1 1 calc R U . . .
C9 C 0.57462(16) 0.77323(11) 0.83352(17) 0.0409(5) Uani 1 1 d . . . . .
H9 H 0.545094 0.818584 0.818990 0.049 Uiso 1 1 calc R U . . .
C21 C 0.57758(17) 0.20999(11) 0.88136(18) 0.0442(5) Uani 1 1 d . . . . .
H21 H 0.548797 0.164245 0.874245 0.053 Uiso 1 1 calc R U . . .
C30 C 0.40668(19) 0.49779(13) 0.87032(18) 0.0446(5) Uani 1 1 d D . . . .
C16 C 0.65381(19) 0.68840(13) 1.13003(17) 0.0486(6) Uani 1 1 d . . . . .
H16A H 0.653002 0.739509 1.135453 0.073 Uiso 1 1 calc R U . . .
H16B H 0.684968 0.668011 1.196325 0.073 Uiso 1 1 calc R U . . .
H16C H 0.582663 0.671160 1.101421 0.073 Uiso 1 1 calc R U . . .
C13 C 0.6488(2) 0.64974(15) 0.61069(16) 0.0538(6) Uani 1 1 d . . . . .
H13A H 0.602070 0.688330 0.580273 0.081 Uiso 1 1 calc R U . . .
H13B H 0.650401 0.615896 0.559158 0.081 Uiso 1 1 calc R U . . .
H13C H 0.718809 0.668113 0.642608 0.081 Uiso 1 1 calc R U . . .
C25 C 0.63615(19) 0.31395(14) 0.63306(17) 0.0512(6) Uani 1 1 d . . . . .
H25A H 0.701432 0.288761 0.662810 0.077 Uiso 1 1 calc R U . . .
H25B H 0.642949 0.344924 0.580285 0.077 Uiso 1 1 calc R U . . .
H25C H 0.580211 0.280268 0.604773 0.077 Uiso 1 1 calc R U . . .
C14 C 0.4980(2) 0.58826(13) 0.64020(17) 0.0536(6) Uani 1 1 d . . . . .
H14A H 0.473771 0.564305 0.689927 0.080 Uiso 1 1 calc R U . . .
H14B H 0.495704 0.555840 0.585886 0.080 Uiso 1 1 calc R U . . .
H14C H 0.453240 0.628550 0.613614 0.080 Uiso 1 1 calc R U . . .
C29 C 0.65516(19) 0.31716(14) 1.16307(17) 0.0521(6) Uani 1 1 d . . . . .
H29A H 0.583190 0.332691 1.133911 0.078 Uiso 1 1 calc R U . . .
H29B H 0.686814 0.341403 1.226446 0.078 Uiso 1 1 calc R U . . .
H29C H 0.656566 0.266559 1.174671 0.078 Uiso 1 1 calc R U . . .
C26 C 0.5028(2) 0.38938(14) 0.66952(18) 0.0574(7) Uani 1 1 d . . . . .
H26A H 0.451232 0.351830 0.649476 0.086 Uiso 1 1 calc R U . . .
H26B H 0.500349 0.417922 0.611299 0.086 Uiso 1 1 calc R U . . .
H26C H 0.487382 0.418806 0.719806 0.086 Uiso 1 1 calc R U . . .
C17 C 0.82522(18) 0.69986(15) 1.10136(18) 0.0541(6) Uani 1 1 d . . . . .
H17A H 0.867512 0.683405 1.061139 0.081 Uiso 1 1 calc R U . . .
H17B H 0.858077 0.686141 1.170956 0.081 Uiso 1 1 calc R U . . .
H17C H 0.819299 0.750946 1.096886 0.081 Uiso 1 1 calc R U . . .
C28 C 0.82710(18) 0.30861(17) 1.13522(19) 0.0623(7) Uani 1 1 d . . . . .
H28A H 0.827903 0.257401 1.139005 0.093 Uiso 1 1 calc R U . . .
H28B H 0.857660 0.328140 1.202149 0.093 Uiso 1 1 calc R U . . .
H28C H 0.867405 0.323938 1.092531 0.093 Uiso 1 1 calc R U . . .
C34 C 0.8674(2) 0.48530(17) 0.3559(2) 0.0693(8) Uani 1 1 d . . . . .
H34A H 0.936074 0.462999 0.385271 0.083 Uiso 1 1 calc R U . . .
H34B H 0.819908 0.449341 0.315736 0.083 Uiso 1 1 calc R U . . .
C33 C 0.8273(3) 0.50783(15) 0.4402(2) 0.0685(8) Uani 1 1 d . . . . .
H33A H 0.870921 0.546900 0.476538 0.082 Uiso 1 1 calc R U . . .
H33B H 0.755936 0.525981 0.410858 0.082 Uiso 1 1 calc R U . . .
C35 C 0.8779(2) 0.54179(18) 0.2885(3) 0.0779(9) Uani 1 1 d . . . . .
H35A H 0.928681 0.576602 0.327186 0.093 Uiso 1 1 calc R U . . .
H35B H 0.810308 0.565737 0.260784 0.093 Uiso 1 1 calc R U . . .
C32 C 0.8259(3) 0.45183(18) 0.5136(3) 0.0822(9) Uani 1 1 d . . . . .
H32A H 0.896586 0.432109 0.541049 0.099 Uiso 1 1 calc R U . . .
H32B H 0.779490 0.413718 0.478190 0.099 Uiso 1 1 calc R U . . .
C36 C 0.9137(3) 0.5145(2) 0.2015(3) 0.0912(11) Uani 1 1 d . . . . .
H36A H 0.868590 0.476020 0.167796 0.137 Uiso 1 1 calc R U . . .
H36B H 0.985370 0.497770 0.227702 0.137 Uiso 1 1 calc R U . . .
H36C H 0.909852 0.552555 0.153998 0.137 Uiso 1 1 calc R U . . .
C31 C 0.7903(4) 0.4765(2) 0.5992(3) 0.0968(12) Uani 1 1 d . . . . .
H31A H 0.716776 0.489197 0.573976 0.145 Uiso 1 1 calc R U . . .
H31B H 0.831076 0.517496 0.630495 0.145 Uiso 1 1 calc R U . . .
H31C H 0.800160 0.438943 0.648361 0.145 Uiso 1 1 calc R U . . .
H30A H 0.426(3) 0.5328(13) 0.829(2) 0.094(11) Uiso 1 1 d D U . . .
H30B H 0.425(3) 0.4555(11) 0.841(3) 0.111(12) Uiso 1 1 d D U . . .
H30C H 0.3307(5) 0.4982(17) 0.845(3) 0.117(15) Uiso 1 1 d D . . . .

loop_
_atom_site_aniso_label
_atom_site_aniso_U_11
_atom_site_aniso_U_22
_atom_site_aniso_U_33
_atom_site_aniso_U_23
_atom_site_aniso_U_13
_atom_site_aniso_U_12
Ca1 0.0358(2) 0.0331(2) 0.0488(3) 0.00056(16) 0.02776(19) 0.00083(16)
N1 0.0280(7) 0.0265(7) 0.0223(7) 0.0003(5) 0.0099(6) 0.0003(6)
N2 0.0276(7) 0.0268(7) 0.0234(7) 0.0010(5) 0.0098(6) 0.0006(6)
C1 0.0261(9) 0.0307(9) 0.0225(8) -0.0014(6) 0.0085(6) -0.0036(7)
C3 0.0250(8) 0.0294(9) 0.0227(8) -0.0002(6) 0.0091(6) 0.0031(7)
C2 0.0261(9) 0.0335(10) 0.0281(9) -0.0025(7) 0.0128(7) -0.0007(7)
C6 0.0252(8) 0.0263(9) 0.0302(9) 0.0008(7) 0.0108(7) -0.0020(7)
C18 0.0243(8) 0.0272(9) 0.0344(9) 0.0029(7) 0.0123(7) 0.0029(7)
C11 0.0256(9) 0.0317(9) 0.0334(9) -0.0035(7) 0.0110(7) -0.0018(7)
C23 0.0272(9) 0.0355(10) 0.0373(10) 0.0081(8) 0.0108(8) 0.0029(7)
C7 0.0317(9) 0.0322(10) 0.0311(9) 0.0029(7) 0.0112(7) -0.0019(8)
C15 0.0345(10) 0.0365(10) 0.0314(9) -0.0081(8) 0.0100(8) 0.0006(8)
C19 0.0304(9) 0.0311(10) 0.0359(10) -0.0022(7) 0.0132(8) 0.0006(7)
C5 0.0339(10) 0.0318(10) 0.0489(12) -0.0005(8) 0.0192(9) 0.0051(8)
C24 0.0468(12) 0.0383(11) 0.0294(10) -0.0051(8) 0.0126(8) -0.0047(9)
C27 0.0361(11) 0.0477(12) 0.0334(10) 0.0137(9) 0.0091(8) 0.0000(9)
C4 0.0332(10) 0.0356(10) 0.0481(12) 0.0000(9) 0.0191(9) -0.0061(8)
C10 0.0357(10) 0.0301(10) 0.0494(12) -0.0057(8) 0.0161(9) -0.0008(8)
C8 0.0344(10) 0.0373(11) 0.0406(11) 0.0120(8) 0.0101(8) 0.0019(8)
C20 0.0326(10) 0.0366(11) 0.0517(13) -0.0105(9) 0.0138(9) -0.0032(8)
C12 0.0481(12) 0.0428(11) 0.0275(9) 0.0048(8) 0.0112(8) 0.0033(9)
C22 0.0385(11) 0.0366(11) 0.0551(13) 0.0139(9) 0.0179(10) -0.0003(9)
C9 0.0360(11) 0.0297(10) 0.0573(13) 0.0079(9) 0.0153(10) 0.0048(8)
C21 0.0395(11) 0.0282(10) 0.0685(15) 0.0013(10) 0.0220(10) -0.0039(9)
C30 0.0428(13) 0.0537(14) 0.0451(12) -0.0015(10) 0.0248(10) 0.0019(10)
C16 0.0522(13) 0.0585(15) 0.0392(12) -0.0072(10) 0.0201(10) 0.0059(11)
C13 0.0591(15) 0.0726(17) 0.0327(11) -0.0001(11) 0.0186(10) -0.0090(13)
C25 0.0568(14) 0.0625(15) 0.0362(12) -0.0072(10) 0.0172(10) 0.0114(12)
C14 0.0682(16) 0.0527(14) 0.0377(12) -0.0026(10) 0.0138(11) -0.0192(12)
C29 0.0529(14) 0.0659(16) 0.0403(12) 0.0100(11) 0.0187(10) -0.0052(12)
C26 0.0770(18) 0.0533(15) 0.0449(13) 0.0077(11) 0.0236(12) 0.0259(13)
C17 0.0393(12) 0.0759(18) 0.0432(13) -0.0091(12) 0.0075(10) -0.0086(12)
C28 0.0378(13) 0.096(2) 0.0479(14) 0.0142(14) 0.0063(10) 0.0069(13)
C34 0.0556(17) 0.076(2) 0.073(2) 0.0113(15) 0.0161(14) 0.0002(14)
C33 0.071(2) 0.0668(19) 0.0659(19) 0.0061(14) 0.0190(15) -0.0035(14)
C35 0.0629(19) 0.086(2) 0.081(2) 0.0112(18) 0.0180(16) -0.0033(16)
C32 0.089(2) 0.075(2) 0.084(2) 0.0127(17) 0.0284(19) -0.0041(18)
C36 0.079(2) 0.118(3) 0.093(3) 0.019(2) 0.050(2) 0.015(2)
C31 0.125(3) 0.105(3) 0.073(2) 0.011(2) 0.050(2) -0.002(3)

loop_
_atom_type_symbol
_atom_type_description
_atom_type_scat_dispersion_real
_atom_type_scat_dispersion_imag
_atom_type_scat_source
C C 0.0033 0.0016 'International Tables Vol C Tables 4.2.6.8 and 6.1.1.4'
H H 0.0000 0.0000 'International Tables Vol C Tables 4.2.6.8 and 6.1.1.4'
Ca Ca 0.2262 0.3064 'International Tables Vol C Tables 4.2.6.8 and 6.1.1.4'
N N 0.0061 0.0033 'International Tables Vol C Tables 4.2.6.8 and 6.1.1.4'

loop_
_geom_angle_atom_site_label_1
_geom_angle_atom_site_label_2
_geom_angle_atom_site_label_3
_geom_angle
_geom_angle_site_symmetry_1
_geom_angle_site_symmetry_3
_geom_angle_publ_flag
Ca1 Ca1 H30A 65.4(5) 3_667 . ?
Ca1 Ca1 H30B 63.6(6) 3_667 . ?
Ca1 Ca1 H30C 68.6(4) 3_667 3_667 ?
N1 Ca1 Ca1 139.63(4) . 3_667 ?
N1 Ca1 N2 81.53(5) . . ?
N1 Ca1 C30 120.70(7) . 3_667 ?
N1 Ca1 C30 120.58(7) . . ?
N1 Ca1 H30A 98.2(2) . . ?
N1 Ca1 H30B 123.1(8) . . ?
N1 Ca1 H30C 105.8(5) . 3_667 ?
N2 Ca1 Ca1 138.77(4) . 3_667 ?
N2 Ca1 C30 122.14(7) . . ?
N2 Ca1 C30 118.34(7) . 3_667 ?
N2 Ca1 H30A 122.2(8) . . ?
N2 Ca1 H30B 99.7(2) . . ?
N2 Ca1 H30C 103.5(5) . 3_667 ?
C30 Ca1 Ca1 47.52(6) 3_667 3_667 ?
C30 Ca1 Ca1 48.51(5) . 3_667 ?
C30 Ca1 C30 96.03(8) . 3_667 ?
C30 Ca1 H30A 22.4(2) . . ?
C30 Ca1 H30A 111.0(6) 3_667 . ?
C30 Ca1 H30B 108.6(7) 3_667 . ?
C30 Ca1 H30B 22.5(2) . . ?
C30 Ca1 H30C 117.1(4) . 3_667 ?
C30 Ca1 H30C 21.1(4) 3_667 3_667 ?
H30A Ca1 H30B 34.2(8) . . ?
H30A Ca1 H30C 130.9(8) . 3_667 ?
H30B Ca1 H30C 128.3(9) . 3_667 ?
C1 N1 Ca1 126.60(12) . . ?
C1 N1 C6 119.52(14) . . ?
C6 N1 Ca1 113.82(10) . . ?
C3 N2 Ca1 126.54(12) . . ?
C3 N2 C18 118.77(14) . . ?
C18 N2 Ca1 114.66(10) . . ?
N1 C1 C2 124.78(16) . . ?
N1 C1 C4 120.25(16) . . ?
C2 C1 C4 114.93(16) . . ?
N2 C3 C2 124.70(16) . . ?
N2 C3 C5 120.03(16) . . ?
C2 C3 C5 115.21(15) . . ?
C1 C2 C3 130.96(17) . . ?
C1 C2 H2 114.5 . . ?
C3 C2 H2 114.5 . . ?
C11 C6 N1 119.38(15) . . ?
C7 C6 N1 120.58(16) . . ?
C7 C6 C11 119.89(17) . . ?
C23 C18 N2 119.51(16) . . ?
C23 C18 C19 120.41(17) . . ?
C19 C18 N2 119.95(16) . . ?
C6 C11 C15 121.65(16) . . ?
C10 C11 C6 118.77(18) . . ?
C10 C11 C15 119.52(17) . . ?
C18 C23 C27 120.90(17) . . ?
C22 C23 C18 118.71(19) . . ?
C22 C23 C27 120.35(18) . . ?
C6 C7 C12 122.28(17) . . ?
C8 C7 C6 118.87(18) . . ?
C8 C7 C12 118.85(17) . . ?
C11 C15 H15 107.8 . . ?
C11 C15 C16 112.66(17) . . ?
C11 C15 C17 110.85(18) . . ?
C16 C15 H15 107.8 . . ?
C17 C15 H15 107.8 . . ?
C17 C15 C16 109.69(18) . . ?
C18 C19 C24 121.42(17) . . ?
C20 C19 C18 118.48(18) . . ?
C20 C19 C24 120.09(18) . . ?
C3 C5 H5A 109.5 . . ?
C3 C5 H5B 109.5 . . ?
C3 C5 H5C 109.5 . . ?
H5A C5 H5B 109.5 . . ?
H5A C5 H5C 109.5 . . ?
H5B C5 H5C 109.5 . . ?
C19 C24 H24 108.1 . . ?
C19 C24 C25 112.86(18) . . ?
C19 C24 C26 110.23(18) . . ?
C25 C24 H24 108.1 . . ?
C26 C24 H24 108.1 . . ?
C26 C24 C25 109.21(18) . . ?
C23 C27 H27 107.5 . . ?
C23 C27 C29 112.99(18) . . ?
C29 C27 H27 107.5 . . ?
C28 C27 C23 111.14(19) . . ?
C28 C27 H27 107.5 . . ?
C28 C27 C29 109.90(18) . . ?
C1 C4 H4A 109.5 . . ?
C1 C4 H4B 109.5 . . ?
C1 C4 H4C 109.5 . . ?
H4A C4 H4B 109.5 . . ?
H4A C4 H4C 109.5 . . ?
H4B C4 H4C 109.5 . . ?
C11 C10 H10 119.3 . . ?
C9 C10 C11 121.43(19) . . ?
C9 C10 H10 119.3 . . ?
C7 C8 H8 119.3 . . ?
C9 C8 C7 121.46(19) . . ?
C9 C8 H8 119.3 . . ?
C19 C20 H20 119.3 . . ?
C21 C20 C19 121.3(2) . . ?
C21 C20 H20 119.3 . . ?
C7 C12 H12 108.4 . . ?
C7 C12 C13 111.86(18) . . ?
C7 C12 C14 110.34(18) . . ?
C13 C12 H12 108.4 . . ?
C13 C12 C14 109.47(18) . . ?
C14 C12 H12 108.4 . . ?
C23 C22 H22 119.3 . . ?
C21 C22 C23 121.5(2) . . ?
C21 C22 H22 119.3 . . ?
C10 C9 C8 119.56(19) . . ?
C10 C9 H9 120.2 . . ?
C8 C9 H9 120.2 . . ?
C20 C21 H21 120.2 . . ?
C22 C21 C20 119.55(19) . . ?
C22 C21 H21 120.2 . . ?
Ca1 C30 Ca1 83.97(8) . 3_667 ?
Ca1 C30 H30A 81(2) . . ?
Ca1 C30 H30A 131(2) 3_667 . ?
Ca1 C30 H30B 123(2) 3_667 . ?
Ca1 C30 H30B 79(2) . . ?
Ca1 C30 H30C 174(3) . . ?
Ca1 C30 H30C 90(3) 3_667 . ?
H30A C30 H30B 99(3) . . ?
H30A C30 H30C 103(3) . . ?
H30B C30 H30C 104(3) . . ?
C15 C16 H16A 109.5 . . ?
C15 C16 H16B 109.5 . . ?
C15 C16 H16C 109.5 . . ?
H16A C16 H16B 109.5 . . ?
H16A C16 H16C 109.5 . . ?
H16B C16 H16C 109.5 . . ?
C12 C13 H13A 109.5 . . ?
C12 C13 H13B 109.5 . . ?
C12 C13 H13C 109.5 . . ?
H13A C13 H13B 109.5 . . ?
H13A C13 H13C 109.5 . . ?
H13B C13 H13C 109.5 . . ?
C24 C25 H25A 109.5 . . ?
C24 C25 H25B 109.5 . . ?
C24 C25 H25C 109.5 . . ?
H25A C25 H25B 109.5 . . ?
H25A C25 H25C 109.5 . . ?
H25B C25 H25C 109.5 . . ?
C12 C14 H14A 109.5 . . ?
C12 C14 H14B 109.5 . . ?
C12 C14 H14C 109.5 . . ?
H14A C14 H14B 109.5 . . ?
H14A C14 H14C 109.5 . . ?
H14B C14 H14C 109.5 . . ?
C27 C29 H29A 109.5 . . ?
C27 C29 H29B 109.5 . . ?
C27 C29 H29C 109.5 . . ?
H29A C29 H29B 109.5 . . ?
H29A C29 H29C 109.5 . . ?
H29B C29 H29C 109.5 . . ?
C24 C26 H26A 109.5 . . ?
C24 C26 H26B 109.5 . . ?
C24 C26 H26C 109.5 . . ?
H26A C26 H26B 109.5 . . ?
H26A C26 H26C 109.5 . . ?
H26B C26 H26C 109.5 . . ?
C15 C17 H17A 109.5 . . ?
C15 C17 H17B 109.5 . . ?
C15 C17 H17C 109.5 . . ?
H17A C17 H17B 109.5 . . ?
H17A C17 H17C 109.5 . . ?
H17B C17 H17C 109.5 . . ?
C27 C28 H28A 109.5 . . ?
C27 C28 H28B 109.5 . . ?
C27 C28 H28C 109.5 . . ?
H28A C28 H28B 109.5 . . ?
H28A C28 H28C 109.5 . . ?
H28B C28 H28C 109.5 . . ?
H34A C34 H34B 107.5 . . ?
C33 C34 H34A 108.4 . . ?
C33 C34 H34B 108.4 . . ?
C35 C34 H34A 108.4 . . ?
C35 C34 H34B 108.4 . . ?
C35 C34 C33 115.5(3) . . ?
C34 C33 H33A 108.4 . . ?
C34 C33 H33B 108.4 . . ?
H33A C33 H33B 107.5 . . ?
C32 C33 C34 115.4(3) . . ?
C32 C33 H33A 108.4 . . ?
C32 C33 H33B 108.4 . . ?
C34 C35 H35A 109.1 . . ?
C34 C35 H35B 109.1 . . ?
C34 C35 C36 112.7(3) . . ?
H35A C35 H35B 107.8 . . ?
C36 C35 H35A 109.1 . . ?
C36 C35 H35B 109.1 . . ?
C33 C32 H32A 108.7 . . ?
C33 C32 H32B 108.7 . . ?
C33 C32 C31 114.2(3) . . ?
H32A C32 H32B 107.6 . . ?
C31 C32 H32A 108.7 . . ?
C31 C32 H32B 108.7 . . ?
C35 C36 H36A 109.5 . . ?
C35 C36 H36B 109.5 . . ?
C35 C36 H36C 109.5 . . ?
H36A C36 H36B 109.5 . . ?
H36A C36 H36C 109.5 . . ?
H36B C36 H36C 109.5 . . ?
C32 C31 H31A 109.5 . . ?
C32 C31 H31B 109.5 . . ?
C32 C31 H31C 109.5 . . ?
H31A C31 H31B 109.5 . . ?
H31A C31 H31C 109.5 . . ?
H31B C31 H31C 109.5 . . ?

loop_
_geom_bond_atom_site_label_1
_geom_bond_atom_site_label_2
_geom_bond_distance
_geom_bond_site_symmetry_2
_geom_bond_publ_flag
Ca1 Ca1 3.3710(7) 3_667 ?
Ca1 N1 2.3283(15) . ?
Ca1 N2 2.3299(15) . ?
Ca1 C30 2.539(2) 3_667 ?
Ca1 C30 2.500(3) . ?
Ca1 H30A 2.54(3) . ?
Ca1 H30B 2.51(4) . ?
Ca1 H30C 2.73(4) 3_667 ?
N1 C1 1.326(2) . ?
N1 C6 1.431(2) . ?
N2 C3 1.328(2) . ?
N2 C18 1.432(2) . ?
C1 C2 1.401(2) . ?
C1 C4 1.514(3) . ?
C3 C2 1.405(2) . ?
C3 C5 1.517(2) . ?
C2 H2 0.9500 . ?
C6 C11 1.412(2) . ?
C6 C7 1.407(2) . ?
C18 C23 1.408(2) . ?
C18 C19 1.410(3) . ?
C11 C15 1.521(3) . ?
C11 C10 1.390(3) . ?
C23 C27 1.526(3) . ?
C23 C22 1.386(3) . ?
C7 C8 1.389(3) . ?
C7 C12 1.518(3) . ?
C15 H15 1.0000 . ?
C15 C16 1.532(3) . ?
C15 C17 1.523(3) . ?
C19 C24 1.521(3) . ?
C19 C20 1.388(3) . ?
C5 H5A 0.9800 . ?
C5 H5B 0.9800 . ?
C5 H5C 0.9800 . ?
C24 H24 1.0000 . ?
C24 C25 1.531(3) . ?
C24 C26 1.530(3) . ?
C27 H27 1.0000 . ?
C27 C29 1.526(3) . ?
C27 C28 1.522(3) . ?
C4 H4A 0.9800 . ?
C4 H4B 0.9800 . ?
C4 H4C 0.9800 . ?
C10 H10 0.9500 . ?
C10 C9 1.377(3) . ?
C8 H8 0.9500 . ?
C8 C9 1.379(3) . ?
C20 H20 0.9500 . ?
C20 C21 1.388(3) . ?
C12 H12 1.0000 . ?
C12 C13 1.537(3) . ?
C12 C14 1.538(3) . ?
C22 H22 0.9500 . ?
C22 C21 1.376(3) . ?
C9 H9 0.9500 . ?
C21 H21 0.9500 . ?
C30 H30A 0.980(5) . ?
C30 H30B 0.978(5) . ?
C30 H30C 0.981(5) . ?
C16 H16A 0.9800 . ?
C16 H16B 0.9800 . ?
C16 H16C 0.9800 . ?
C13 H13A 0.9800 . ?
C13 H13B 0.9800 . ?
C13 H13C 0.9800 . ?
C25 H25A 0.9800 . ?
C25 H25B 0.9800 . ?
C25 H25C 0.9800 . ?
C14 H14A 0.9800 . ?
C14 H14B 0.9800 . ?
C14 H14C 0.9800 . ?
C29 H29A 0.9800 . ?
C29 H29B 0.9800 . ?
C29 H29C 0.9800 . ?
C26 H26A 0.9800 . ?
C26 H26B 0.9800 . ?
C26 H26C 0.9800 . ?
C17 H17A 0.9800 . ?
C17 H17B 0.9800 . ?
C17 H17C 0.9800 . ?
C28 H28A 0.9800 . ?
C28 H28B 0.9800 . ?
C28 H28C 0.9800 . ?
C34 H34A 0.9900 . ?
C34 H34B 0.9900 . ?
C34 C33 1.523(5) . ?
C34 C35 1.477(4) . ?
C33 H33A 0.9900 . ?
C33 H33B 0.9900 . ?
C33 C32 1.496(4) . ?
C35 H35A 0.9900 . ?
C35 H35B 0.9900 . ?
C35 C36 1.550(5) . ?
C32 H32A 0.9900 . ?
C32 H32B 0.9900 . ?
C32 C31 1.514(5) . ?
C36 H36A 0.9800 . ?
C36 H36B 0.9800 . ?
C36 H36C 0.9800 . ?
C31 H31A 0.9800 . ?
C31 H31B 0.9800 . ?
C31 H31C 0.9800 . ?

loop_
_geom_torsion_atom_site_label_1
_geom_torsion_atom_site_label_2
_geom_torsion_atom_site_label_3
_geom_torsion_atom_site_label_4
_geom_torsion
_geom_torsion_site_symmetry_1
_geom_torsion_site_symmetry_2
_geom_torsion_site_symmetry_3
_geom_torsion_site_symmetry_4
_geom_torsion_publ_flag
Ca1 N1 C1 C2 10.2(2) . . . . ?
Ca1 N1 C1 C4 -172.15(13) . . . . ?
Ca1 N1 C6 C11 74.22(17) . . . . ?
Ca1 N1 C6 C7 -101.35(16) . . . . ?
Ca1 N2 C3 C2 -9.9(2) . . . . ?
Ca1 N2 C3 C5 173.28(12) . . . . ?
Ca1 N2 C18 C23 -74.89(18) . . . . ?
Ca1 N2 C18 C19 101.17(16) . . . . ?
N1 C1 C2 C3 11.5(3) . . . . ?
N1 C6 C11 C15 5.8(3) . . . . ?
N1 C6 C11 C10 -177.06(16) . . . . ?
N1 C6 C7 C8 176.54(16) . . . . ?
N1 C6 C7 C12 -2.7(3) . . . . ?
N2 C3 C2 C1 -11.6(3) . . . . ?
N2 C18 C23 C27 -4.2(3) . . . . ?
N2 C18 C23 C22 177.79(17) . . . . ?
N2 C18 C19 C24 1.1(3) . . . . ?
N2 C18 C19 C20 -177.45(16) . . . . ?
C1 N1 C6 C11 -103.20(19) . . . . ?
C1 N1 C6 C7 81.2(2) . . . . ?
C3 N2 C18 C23 103.40(19) . . . . ?
C3 N2 C18 C19 -80.5(2) . . . . ?
C6 N1 C1 C2 -172.73(16) . . . . ?
C6 N1 C1 C4 4.9(2) . . . . ?
C6 C11 C15 C16 -138.05(19) . . . . ?
C6 C11 C15 C17 98.6(2) . . . . ?
C6 C11 C10 C9 0.7(3) . . . . ?
C6 C7 C8 C9 0.3(3) . . . . ?
C6 C7 C12 C13 -129.1(2) . . . . ?
C6 C7 C12 C14 108.8(2) . . . . ?
C18 N2 C3 C2 172.06(16) . . . . ?
C18 N2 C3 C5 -4.8(2) . . . . ?
C18 C23 C27 C29 141.0(2) . . . . ?
C18 C23 C27 C28 -94.9(2) . . . . ?
C18 C23 C22 C21 -0.8(3) . . . . ?
C18 C19 C24 C25 137.4(2) . . . . ?
C18 C19 C24 C26 -100.1(2) . . . . ?
C18 C19 C20 C21 0.2(3) . . . . ?
C11 C6 C7 C8 1.0(3) . . . . ?
C11 C6 C7 C12 -178.21(17) . . . . ?
C11 C10 C9 C8 0.6(3) . . . . ?
C23 C18 C19 C24 177.10(17) . . . . ?
C23 C18 C19 C20 -1.4(3) . . . . ?
C23 C22 C21 C20 -0.4(3) . . . . ?
C7 C6 C11 C15 -178.64(17) . . . . ?
C7 C6 C11 C10 -1.5(3) . . . . ?
C7 C8 C9 C10 -1.1(3) . . . . ?
C15 C11 C10 C9 177.90(18) . . . . ?
C19 C18 C23 C27 179.76(17) . . . . ?
C19 C18 C23 C22 1.8(3) . . . . ?
C19 C20 C21 C22 0.7(3) . . . . ?
C5 C3 C2 C1 165.33(18) . . . . ?
C24 C19 C20 C21 -178.34(19) . . . . ?
C27 C23 C22 C21 -178.87(19) . . . . ?
C4 C1 C2 C3 -166.27(18) . . . . ?
C10 C11 C15 C16 44.8(3) . . . . ?
C10 C11 C15 C17 -78.6(2) . . . . ?
C8 C7 C12 C13 51.7(3) . . . . ?
C8 C7 C12 C14 -70.5(2) . . . . ?
C20 C19 C24 C25 -44.0(3) . . . . ?
C20 C19 C24 C26 78.4(2) . . . . ?
C12 C7 C8 C9 179.53(19) . . . . ?
C22 C23 C27 C29 -41.0(3) . . . . ?
C22 C23 C27 C28 83.1(2) . . . . ?
C34 C33 C32 C31 177.3(3) . . . . ?
C33 C34 C35 C36 -177.1(3) . . . . ?
C35 C34 C33 C32 -174.7(3) . . . . ?
